data_1544656
loop_
_publ_author_name
'Li, Xiaowei'
'Yuan, Xiangyang'
'Deng, Pengchi'
'Chen, Lixi'
'Ren, Yi'
'Wang, Chengyuan'
'Wu, Lixin'
'Feng, Wen'
'Gong, Bing'
'Yuan, Lihua'

_publ_section_title
;
 Macrocyclic shape-persistency of cyclo[6]aramide results in enhanced
 multipoint recognition for the highly efficient template-directed
 synthesis of rotaxanes.
;
_journal_issue 3
_journal_name_full 'Chemical science'
_journal_page_first 2091
_journal_page_last 2100
_journal_paper_doi 10.1039/c6sc04714a
_journal_volume 8
_journal_year 2017
_chemical_compound_source Synthesis
_chemical_formula_moiety 'C84 H114 N6 O18, 0.5(C48 H64 N8), F6 P'
_chemical_formula_sum 'C216 H292 F12 N20 O36 P2'
_chemical_formula_weight 4034.64
_chemical_melting_point 'more than 500 (K)'
_chemical_name_common '[3]rotaxane of cyclo[6]aramides and paraquat derivatives'
_chemical_name_systematic rotaxane-cyclo[6]aramides/paraquat
_chemical_properties_physical Air-sensitive
_space_group_IT_number 14
_symmetry_cell_setting Monoclinic'
_symmetry_space_group_name_Hall '-P 2yn'
_symmetry_space_group_name_H-M 'P 1 21/n 1'
_atom_sites_solution_hydrogens geom
_atom_sites_solution_primary direct
_atom_sites_solution_secondary difmap
_audit_creation_method SHELXL-97
_audit_update_record
;
2016-04-20 deposited with the CCDC.
2016-11-22 downloaded from the CCDC.
;
_cell_angle_alpha 90.00
_cell_angle_beta 111.030(9)
_cell_angle_gamma 90.00
_cell_formula_units_Z 2
_cell_length_a 22.928(2)
_cell_length_b 25.6042(12)
_cell_length_c 23.2131(15)
_cell_measurement_reflns_used 1786
_cell_measurement_temperature 150(2)
_cell_measurement_theta_max 26.31
_cell_measurement_theta_min 1.67
_cell_volume 12719.6(17)
_computing_cell_refinement 'Bruker SAINT'
_computing_data_collection 'Bruker APEX2'
_computing_data_reduction 'Bruker SAINT'
_computing_molecular_graphics 'Bruker SHELXTL'
_computing_publication_material 'Bruker SHELXTL'
_computing_structure_refinement 'SHELXL-97 (Sheldrick, 2008)'
_computing_structure_solution 'SHELXS-97 (Sheldrick 2008)'
_diffrn_ambient_temperature 150(2)
_diffrn_measured_fraction_theta_full 0.984
_diffrn_measured_fraction_theta_max 0.984
_diffrn_measurement_device_type 'Bruker APEX-II CCD'
_diffrn_measurement_method '\f and \w scans'
_diffrn_radiation_monochromator graphite
_diffrn_radiation_source 'fine-focus sealed tube'
_diffrn_radiation_type MoK\a
_diffrn_radiation_wavelength 0.71073
_diffrn_reflns_av_R_equivalents 0.0624
_diffrn_reflns_av_sigmaI/netI 0.0766
_diffrn_reflns_limit_h_max 23
_diffrn_reflns_limit_h_min -27
_diffrn_reflns_limit_k_max 31
_diffrn_reflns_limit_k_min -30
_diffrn_reflns_limit_l_max 26
_diffrn_reflns_limit_l_min -28
_diffrn_reflns_number 52517
_diffrn_reflns_theta_full 25.51
_diffrn_reflns_theta_max 25.51
_diffrn_reflns_theta_min 2.89
_diffrn_standards_number 0
_exptl_absorpt_coefficient_mu 0.089
_exptl_absorpt_correction_T_max 0.9841
_exptl_absorpt_correction_T_min 0.9755
_exptl_absorpt_correction_type multi-scan
_exptl_absorpt_process_details sadabs
_exptl_crystal_colour red
_exptl_crystal_density_diffrn 1.053
_exptl_crystal_density_method 'not measured'
_exptl_crystal_description prism
_exptl_crystal_F_000 4308
_exptl_crystal_preparation rotaxane
_exptl_crystal_recrystallization_method 'Vapour deposition'
_exptl_crystal_size_max 0.28
_exptl_crystal_size_mid 0.21
_exptl_crystal_size_min 0.18
_platon_squeeze_details
;
;
_refine_diff_density_max 1.055
_refine_diff_density_min -0.622
_refine_diff_density_rms 0.090
_refine_ls_extinction_method none
_refine_ls_goodness_of_fit_ref 1.051
_refine_ls_hydrogen_treatment mixed
_refine_ls_matrix_type full
_refine_ls_number_parameters 1400
_refine_ls_number_reflns 23345
_refine_ls_number_restraints 465
_refine_ls_restrained_S_all 1.114
_refine_ls_R_factor_all 0.1758
_refine_ls_R_factor_gt 0.1198
_refine_ls_shift/su_max 0.001
_refine_ls_shift/su_mean 0.000
_refine_ls_structure_factor_coef Fsqd
_refine_ls_weighting_details 'calc w=1/[\s^2^(Fo^2^)+(0.2000P)^2^+0.5000P] where P=(Fo^2^+2Fc^2^)/3'
_refine_ls_weighting_scheme calc
_refine_ls_wR_factor_gt 0.3108
_refine_ls_wR_factor_ref 0.3386
_reflns_number_gt 11671
_reflns_number_total 23345
_reflns_threshold_expression >2sigma(I)
_cod_data_source_file c6sc04714a2.cif
_cod_data_source_block www
_cod_depositor_comments
;Adding full bibliography for 1544655--1544656.cif.

 Adding full bibliography for 1544655--1544656.cif.
;
_cod_original_sg_symbol_H-M P2(1)/n
_cod_database_code 1544656

loop_
_symmetry_equiv_pos_as_xyz
'x, y, z'
'-x+1/2, y+1/2, -z+1/2'
'-x, -y, -z'
'x-1/2, -y-1/2, z-1/2'

loop_
_atom_site_label
_atom_site_type_symbol
_atom_site_fract_x
_atom_site_fract_y
_atom_site_fract_z
_atom_site_U_iso_or_equiv
_atom_site_adp_type
_atom_site_occupancy
_atom_site_symmetry_multiplicity
_atom_site_calc_flag
_atom_site_refinement_flags
_atom_site_disorder_assembly
_atom_site_disorder_group
C1 C 0.47624(17) 0.50901(13) 0.47073(16) 0.0463(8) Uani 1 1 d . . .
C2 C 0.44408(19) 0.47404(15) 0.42435(16) 0.0544(10) Uani 1 1 d . . .
H2 H 0.4549 0.4381 0.4289 0.065 Uiso 1 1 calc R . .
C3 C 0.39751(19) 0.49062(15) 0.37287(16) 0.0555(10) Uani 1 1 d . . .
H3 H 0.3752 0.4659 0.3424 0.067 Uiso 1 1 calc R . .
C4 C 0.4612(2) 0.56137(15) 0.45981(19) 0.0620(11) Uani 1 1 d . . .
H4 H 0.4829 0.5868 0.4896 0.074 Uiso 1 1 calc R . .
C5 C 0.4147(2) 0.57672(16) 0.40564(18) 0.0604(10) Uani 1 1 d . . .
H5 H 0.4057 0.6128 0.3977 0.072 Uiso 1 1 calc R . .
C6 C 0.3268(2) 0.55695(19) 0.31181(18) 0.0677(12) Uani 1 1 d . . .
H6A H 0.3244 0.5367 0.2747 0.081 Uiso 1 1 calc R . .
H6B H 0.3296 0.5945 0.3028 0.081 Uiso 1 1 calc R . .
C7 C 0.2676(2) 0.5471(2) 0.3272(2) 0.0770(13) Uani 1 1 d . . .
H7A H 0.2305 0.5584 0.2918 0.092 Uiso 1 1 calc R . .
H7B H 0.2636 0.5092 0.3330 0.092 Uiso 1 1 calc R . .
C8 C 0.2684(2) 0.57450(19) 0.3824(2) 0.0690(12) Uani 1 1 d . . .
C9 C 0.2889(2) 0.55945(19) 0.44224(19) 0.0673(11) Uani 1 1 d . . .
H9 H 0.3051 0.5262 0.4583 0.081 Uiso 1 1 calc R . .
C10 C 0.2967(3) 0.6068(2) 0.5402(2) 0.0941(17) Uani 1 1 d . . .
H10J H 0.3044 0.6442 0.5511 0.113 Uiso 1 1 calc R . .
H10K H 0.3356 0.5874 0.5627 0.113 Uiso 1 1 calc R . .
C11 C 0.2440(3) 0.5869(2) 0.5607(3) 0.0947(17) Uani 1 1 d D . .
C12 C 0.2601(4) 0.5565(3) 0.6126(4) 0.132(3) Uani 1 1 d . . .
H12 H 0.3024 0.5462 0.6328 0.159 Uiso 1 1 calc R . .
C13 C 0.2153(5) 0.5409(4) 0.6356(5) 0.168(3) Uani 1 1 d U A .
C14 C 0.1553(4) 0.5573(4) 0.6062(4) 0.144(3) Uani 1 1 d U . .
H14 H 0.1238 0.5460 0.6211 0.173 Uiso 1 1 calc R . .
C15 C 0.1388(3) 0.5903(3) 0.5552(4) 0.118(2) Uani 1 1 d DU B .
C16 C 0.1832(3) 0.6056(2) 0.5348(2) 0.0883(15) Uani 1 1 d D . .
H16 H 0.1732 0.6300 0.5018 0.106 Uiso 1 1 calc R . .
C17 C 0.2333(5) 0.5064(5) 0.6961(5) 0.172(3) Uani 1 1 d DU . .
C21 C 0.0689(4) 0.6093(4) 0.5268(4) 0.147(2) Uani 1 1 d DU . .
C18 C 0.2681(11) 0.4584(8) 0.6891(11) 0.173(6) Uani 0.50 1 d PDU A 1
H18D H 0.3089 0.4694 0.6888 0.260 Uiso 0.50 1 d PR A 1
H18E H 0.2438 0.4425 0.6493 0.260 Uiso 0.50 1 d PR A 1
H18F H 0.2739 0.4329 0.7222 0.260 Uiso 0.50 1 d PR A 1
C19 C 0.1775(10) 0.4885(11) 0.7116(12) 0.187(6) Uani 0.50 1 d PDU A 1
H19G H 0.1922 0.4729 0.7529 0.281 Uiso 0.50 1 calc PR A 1
H19H H 0.1538 0.4624 0.6813 0.281 Uiso 0.50 1 calc PR A 1
H19I H 0.1506 0.5185 0.7106 0.281 Uiso 0.50 1 calc PR A 1
C20 C 0.2664(13) 0.5419(9) 0.7460(10) 0.208(7) Uani 0.50 1 d PDU A 1
H20K H 0.3077 0.5276 0.7695 0.313 Uiso 0.50 1 calc PR A 1
H20L H 0.2426 0.5461 0.7733 0.313 Uiso 0.50 1 calc PR A 1
H20M H 0.2710 0.5759 0.7288 0.313 Uiso 0.50 1 calc PR A 1
C22 C 0.0574(11) 0.6393(8) 0.4689(8) 0.147(6) Uani 0.50 1 d PDU B 1
H22J H 0.0129 0.6479 0.4503 0.220 Uiso 0.50 1 calc PR B 1
H22K H 0.0697 0.6182 0.4399 0.220 Uiso 0.50 1 calc PR B 1
H22L H 0.0819 0.6716 0.4783 0.220 Uiso 0.50 1 calc PR B 1
C23 C 0.0580(10) 0.6453(9) 0.5703(10) 0.174(6) Uani 0.50 1 d PDU B 1
H23G H 0.0828 0.6771 0.5742 0.261 Uiso 0.50 1 d PR B 1
H23H H 0.0694 0.6284 0.6108 0.261 Uiso 0.50 1 d PR B 1
H23I H 0.0134 0.6542 0.5551 0.261 Uiso 0.50 1 d PR B 1
C24 C 0.0278(10) 0.5638(9) 0.5142(12) 0.181(6) Uani 0.50 1 d PDU B 1
H24D H -0.0124 0.5725 0.4822 0.271 Uiso 0.50 1 calc PR B 1
H24E H 0.0211 0.5535 0.5520 0.271 Uiso 0.50 1 calc PR B 1
H24F H 0.0471 0.5348 0.5000 0.271 Uiso 0.50 1 calc PR B 1
C18' C 0.2965(8) 0.4852(9) 0.7169(10) 0.160(6) Uani 0.50 1 d PDU A 2
H18G H 0.3265 0.5137 0.7218 0.240 Uiso 0.50 1 calc PR A 2
H18H H 0.3000 0.4602 0.6863 0.240 Uiso 0.50 1 calc PR A 2
H18I H 0.3055 0.4675 0.7565 0.240 Uiso 0.50 1 calc PR A 2
C19' C 0.1895(12) 0.4594(9) 0.6840(12) 0.202(7) Uani 0.50 1 d PDU A 2
H19K H 0.1954 0.4447 0.7247 0.304 Uiso 0.50 1 d PR A 2
H19L H 0.1986 0.4327 0.6582 0.304 Uiso 0.50 1 d PR A 2
H19M H 0.1461 0.4712 0.6644 0.304 Uiso 0.50 1 d PR A 2
C20' C 0.2119(13) 0.5294(11) 0.7438(10) 0.192(6) Uani 0.50 1 d PDU A 2
H20N H 0.2168 0.5049 0.7777 0.288 Uiso 0.50 1 d PR A 2
H20O H 0.1674 0.5369 0.7222 0.288 Uiso 0.50 1 d PR A 2
H20P H 0.2341 0.5619 0.7605 0.288 Uiso 0.50 1 d PR A 2
C22' C 0.0648(11) 0.6586(7) 0.4966(11) 0.168(7) Uani 0.50 1 d PDU B 2
H22M H 0.0209 0.6662 0.4721 0.252 Uiso 0.50 1 calc PR B 2
H22N H 0.0890 0.6574 0.4694 0.252 Uiso 0.50 1 calc PR B 2
H22O H 0.0815 0.6861 0.5276 0.252 Uiso 0.50 1 calc PR B 2
C23' C 0.0358(10) 0.6044(11) 0.5703(10) 0.185(6) Uani 0.50 1 d PDU B 2
H23J H 0.0497 0.6320 0.6015 0.278 Uiso 0.50 1 calc PR B 2
H23K H 0.0448 0.5702 0.5905 0.278 Uiso 0.50 1 calc PR B 2
H23L H -0.0093 0.6077 0.5478 0.278 Uiso 0.50 1 calc PR B 2
C24' C 0.0423(13) 0.5690(9) 0.4797(11) 0.209(7) Uani 0.50 1 d PDU B 2
H24G H -0.0017 0.5771 0.4564 0.314 Uiso 0.50 1 calc PR B 2
H24H H 0.0454 0.5349 0.4997 0.314 Uiso 0.50 1 calc PR B 2
H24I H 0.0654 0.5682 0.4514 0.314 Uiso 0.50 1 calc PR B 2
C1A C 0.3647(2) 0.34544(16) 0.40285(17) 0.0591(10) Uani 1 1 d . . .
C2A C 0.3703(2) 0.43727(16) 0.19880(17) 0.0658(12) Uani 1 1 d . . .
C3A C 0.3560(2) 0.30318(15) 0.30613(16) 0.0601(10) Uani 1 1 d . . .
C4A C 0.3260(2) 0.25946(15) 0.27295(18) 0.0621(11) Uani 1 1 d . . .
C5A C 0.3089(2) 0.25913(17) 0.20919(18) 0.0660(11) Uani 1 1 d . . .
H5A H 0.2894 0.2292 0.1862 0.079 Uiso 1 1 calc R . .
C6A C 0.3202(2) 0.30214(17) 0.17936(17) 0.0665(12) Uani 1 1 d . . .
C7A C 0.3514(2) 0.34566(15) 0.21184(17) 0.0593(10) Uani 1 1 d . . .
C8A C 0.3710(2) 0.34428(15) 0.27612(17) 0.0602(10) Uani 1 1 d . . .
H8A H 0.3951 0.3724 0.2995 0.072 Uiso 1 1 calc R . .
C9A C 0.2842(2) 0.17441(18) 0.2736(2) 0.0766(13) Uani 1 1 d . . .
H9A1 H 0.2427 0.1842 0.2446 0.115 Uiso 1 1 calc R . .
H9A2 H 0.2798 0.1485 0.3028 0.115 Uiso 1 1 calc R . .
H9A3 H 0.3088 0.1595 0.2507 0.115 Uiso 1 1 calc R . .
C10A C 0.2746(3) 0.26150(19) 0.08074(19) 0.0836(15) Uani 1 1 d . . .
H10A H 0.3049 0.2331 0.0876 0.125 Uiso 1 1 calc R . .
H10B H 0.2581 0.2707 0.0368 0.125 Uiso 1 1 calc R . .
H10C H 0.2402 0.2502 0.0935 0.125 Uiso 1 1 calc R . .
C11A C 0.3716(2) 0.48119(15) 0.15702(16) 0.0557(10) Uani 1 1 d . . .
C12A C 0.38329(19) 0.52974(15) 0.18450(16) 0.0535(10) Uani 1 1 d . . .
H12A H 0.3960 0.5311 0.2282 0.064 Uiso 1 1 calc R . .
C13A C 0.37801(18) 0.57607(15) 0.15378(16) 0.0525(9) Uani 1 1 d . . .
C14A C 0.36171(19) 0.57318(16) 0.08955(16) 0.0551(10) Uani 1 1 d . . .
C15A C 0.3526(2) 0.52477(16) 0.06108(17) 0.0589(10) Uani 1 1 d . . .
H15A H 0.3429 0.5232 0.0177 0.071 Uiso 1 1 calc R . .
C16A C 0.3571(2) 0.47945(16) 0.09266(17) 0.0569(10) Uani 1 1 d . . .
C17A C 0.3283(2) 0.42874(19) -0.00033(17) 0.0738(13) Uani 1 1 d . . .
H17C H 0.3577 0.4486 -0.0145 0.089 Uiso 1 1 calc R . .
H17D H 0.2860 0.4438 -0.0201 0.089 Uiso 1 1 calc R . .
C18A C 0.3280(3) 0.3724(2) -0.0175(2) 0.0839(15) Uani 1 1 d . . .
H18A H 0.3042 0.3540 0.0051 0.101 Uiso 1 1 calc R . .
C19A C 0.3934(4) 0.3492(3) 0.0076(3) 0.135(3) Uani 1 1 d . . .
H19A H 0.4183 0.3655 -0.0146 0.162 Uiso 1 1 calc R . .
H19B H 0.4127 0.3593 0.0516 0.162 Uiso 1 1 calc R . .
C20A C 0.3987(5) 0.2924(3) 0.0037(5) 0.169(3) Uani 1 1 d . . .
H20A H 0.3578 0.2778 -0.0210 0.254 Uiso 1 1 calc R . .
H20B H 0.4128 0.2774 0.0452 0.254 Uiso 1 1 calc R . .
H20C H 0.4289 0.2842 -0.0160 0.254 Uiso 1 1 calc R . .
C21A C 0.2912(4) 0.3636(3) -0.0845(3) 0.136(3) Uani 1 1 d . . .
H21A H 0.2942 0.3261 -0.0934 0.163 Uiso 1 1 calc R . .
H21B H 0.2467 0.3709 -0.0916 0.163 Uiso 1 1 calc R . .
C22A C 0.3083(6) 0.3934(5) -0.1287(4) 0.189(4) Uani 1 1 d U . .
H22A H 0.3524 0.3874 -0.1221 0.283 Uiso 1 1 calc R . .
H22B H 0.3015 0.4306 -0.1236 0.283 Uiso 1 1 calc R . .
H22C H 0.2825 0.3825 -0.1706 0.283 Uiso 1 1 calc R . .
C23A C 0.3393(3) 0.6169(2) -0.00747(19) 0.0830(15) Uani 1 1 d . . .
H23A H 0.2984 0.5994 -0.0269 0.100 Uiso 1 1 calc R . .
H23B H 0.3712 0.5968 -0.0176 0.100 Uiso 1 1 calc R . .
C24A C 0.3361(4) 0.6722(3) -0.0311(3) 0.1105(19) Uani 1 1 d U . .
H24A H 0.3084 0.6929 -0.0149 0.133 Uiso 1 1 calc R . .
C25A C 0.3071(5) 0.6723(4) -0.1026(4) 0.153(3) Uani 1 1 d DU . .
H25A H 0.3128 0.7075 -0.1174 0.184 Uiso 1 1 calc R . .
H25B H 0.3308 0.6474 -0.1184 0.184 Uiso 1 1 calc R . .
C26A C 0.2415(6) 0.6589(5) -0.1294(6) 0.213(4) Uani 1 1 d DU . .
H26A H 0.2200 0.6712 -0.1024 0.319 Uiso 1 1 calc R . .
H26B H 0.2371 0.6209 -0.1339 0.319 Uiso 1 1 calc R . .
H26C H 0.2231 0.6754 -0.1700 0.319 Uiso 1 1 calc R . .
C27A C 0.4010(5) 0.6969(4) -0.0078(5) 0.190(4) Uani 1 1 d DU . .
H27A H 0.4203 0.6912 0.0373 0.228 Uiso 1 1 calc R . .
H27B H 0.4273 0.6792 -0.0275 0.228 Uiso 1 1 calc R . .
C28A C 0.4002(7) 0.7548(4) -0.0206(6) 0.227(5) Uani 1 1 d DU . .
H28A H 0.4363 0.7638 -0.0318 0.341 Uiso 1 1 calc R . .
H28B H 0.4023 0.7743 0.0165 0.341 Uiso 1 1 calc R . .
H28C H 0.3616 0.7638 -0.0546 0.341 Uiso 1 1 calc R . .
C1B C 0.38770(19) 0.62360(14) 0.19421(17) 0.0525(9) Uani 1 1 d . . .
C2B C 0.3991(2) 0.73693(15) 0.39444(18) 0.0619(11) Uani 1 1 d . . .
C3B C 0.35597(19) 0.71511(16) 0.19647(17) 0.0576(10) Uani 1 1 d . . .
C4B C 0.3246(2) 0.75607(17) 0.15828(17) 0.0650(11) Uani 1 1 d . . .
C5B C 0.3127(2) 0.80131(18) 0.18390(19) 0.0721(12) Uani 1 1 d . . .
H5B H 0.2922 0.8294 0.1577 0.086 Uiso 1 1 calc R . .
C6B C 0.3299(2) 0.80675(16) 0.24713(18) 0.0643(11) Uani 1 1 d . . .
C7B C 0.3610(2) 0.76549(15) 0.28562(16) 0.0559(10) Uani 1 1 d . . .
C8B C 0.3737(2) 0.72049(15) 0.25905(17) 0.0570(10) Uani 1 1 d . . .
H8B H 0.3953 0.6926 0.2850 0.068 Uiso 1 1 calc R . .
C9B C 0.2640(4) 0.7808(3) 0.0566(3) 0.154(4) Uani 1 1 d . . .
H9B1 H 0.2255 0.7801 0.0658 0.231 Uiso 1 1 calc R . .
H9B2 H 0.2550 0.7693 0.0140 0.231 Uiso 1 1 calc R . .
H9B3 H 0.2806 0.8165 0.0617 0.231 Uiso 1 1 calc R . .
C10B C 0.2931(3) 0.89454(18) 0.2397(2) 0.0949(18) Uani 1 1 d . . .
H10G H 0.3194 0.9060 0.2168 0.142 Uiso 1 1 calc R . .
H10H H 0.2893 0.9229 0.2665 0.142 Uiso 1 1 calc R . .
H10I H 0.2515 0.8852 0.2105 0.142 Uiso 1 1 calc R . .
C11B C 0.40470(19) 0.74900(14) 0.45892(16) 0.0515(9) Uani 1 1 d . . .
C12B C 0.42948(19) 0.70939(15) 0.50143(16) 0.0545(10) Uani 1 1 d . . .
H12B H 0.4444 0.6791 0.4874 0.065 Uiso 1 1 calc R . .
C13B C 0.43422(18) 0.71026(15) 0.56172(16) 0.0521(9) Uani 1 1 d . . .
C14B C 0.4133(2) 0.75501(16) 0.58238(18) 0.0629(11) Uani 1 1 d . . .
C15B C 0.3894(2) 0.79619(16) 0.54232(19) 0.0646(11) Uani 1 1 d . . .
H15B H 0.3752 0.8266 0.5567 0.078 Uiso 1 1 calc R . .
C16B C 0.38593(18) 0.79394(15) 0.48177(17) 0.0538(9) Uani 1 1 d . . .
C17B C 0.3458(2) 0.88241(15) 0.4610(2) 0.0671(11) Uani 1 1 d . . .
H17E H 0.3788 0.8948 0.4993 0.081 Uiso 1 1 calc R . .
H17F H 0.3064 0.8784 0.4689 0.081 Uiso 1 1 calc R . .
C18B C 0.3372(2) 0.92079(15) 0.40810(19) 0.0636(11) Uani 1 1 d U . .
H18B H 0.3070 0.9044 0.3700 0.076 Uiso 1 1 calc R . .
C19B C 0.3955(3) 0.9303(2) 0.3963(3) 0.0852(14) Uani 1 1 d U . .
H19C H 0.3846 0.9488 0.3563 0.102 Uiso 1 1 calc R . .
H19D H 0.4134 0.8961 0.3917 0.102 Uiso 1 1 calc R . .
C20B C 0.4449(3) 0.9611(3) 0.4442(3) 0.123(2) Uani 1 1 d . . .
H20D H 0.4298 0.9967 0.4456 0.185 Uiso 1 1 calc R . .
H20E H 0.4827 0.9623 0.4337 0.185 Uiso 1 1 calc R . .
H20F H 0.4546 0.9445 0.4846 0.185 Uiso 1 1 calc R . .
C21B C 0.3059(3) 0.97057(17) 0.4201(2) 0.0799(14) Uani 1 1 d . . .
H21C H 0.2683 0.9606 0.4289 0.096 Uiso 1 1 calc R . .
H21D H 0.3351 0.9881 0.4573 0.096 Uiso 1 1 calc R . .
C22B C 0.2873(3) 1.00873(18) 0.3674(3) 0.0905(16) Uani 1 1 d . . .
H22D H 0.3246 1.0208 0.3601 0.136 Uiso 1 1 calc R . .
H22E H 0.2662 1.0387 0.3776 0.136 Uiso 1 1 calc R . .
H22F H 0.2589 0.9916 0.3301 0.136 Uiso 1 1 calc R . .
C23B C 0.4067(4) 0.8029(2) 0.6699(3) 0.124(3) Uani 1 1 d U . .
H23E H 0.3609 0.8079 0.6565 0.148 Uiso 1 1 calc R . .
H23F H 0.4248 0.8337 0.6566 0.148 Uiso 1 1 calc R . .
C24B C 0.4353(5) 0.7972(4) 0.7406(4) 0.157(2) Uani 1 1 d DU . .
H24B H 0.4257 0.7613 0.7519 0.188 Uiso 1 1 calc R . .
C25B C 0.4089(5) 0.8357(4) 0.7718(4) 0.172(3) Uani 1 1 d DU . .
H25C H 0.4335 0.8353 0.8167 0.206 Uiso 1 1 calc R . .
H25D H 0.4121 0.8711 0.7560 0.206 Uiso 1 1 calc R . .
C26B C 0.3451(6) 0.8248(6) 0.7622(7) 0.246(5) Uani 1 1 d DU . .
H26D H 0.3419 0.8033 0.7948 0.368 Uiso 1 1 d R . .
H26E H 0.3288 0.8062 0.7238 0.368 Uiso 1 1 d R . .
H26F H 0.3214 0.8563 0.7594 0.368 Uiso 1 1 d R . .
C27B C 0.5140(5) 0.8030(5) 0.7615(5) 0.206(3) Uani 1 1 d DU . .
H27C H 0.5272 0.7782 0.7359 0.247 Uiso 1 1 calc R . .
H27D H 0.5225 0.8385 0.7497 0.247 Uiso 1 1 calc R . .
C28B C 0.5548(7) 0.7948(7) 0.8255(7) 0.269(6) Uani 1 1 d DU . .
H28D H 0.5737 0.8282 0.8435 0.403 Uiso 1 1 calc R . .
H28E H 0.5878 0.7700 0.8269 0.403 Uiso 1 1 calc R . .
H28F H 0.5304 0.7809 0.8490 0.403 Uiso 1 1 calc R . .
C1C C 0.45870(19) 0.66121(14) 0.59749(15) 0.0510(9) Uani 1 1 d . . .
C2C C 0.40776(19) 0.45000(15) 0.58791(16) 0.0523(9) Uani 1 1 d . . .
C3C C 0.45173(19) 0.60283(15) 0.67946(16) 0.0520(9) Uani 1 1 d . . .
C4C C 0.4603(2) 0.60239(16) 0.74070(17) 0.0595(10) Uani 1 1 d . . .
C5C C 0.4627(2) 0.55568(16) 0.77156(16) 0.0608(11) Uani 1 1 d . . .
H5C H 0.4691 0.5556 0.8143 0.073 Uiso 1 1 calc R . .
C6C C 0.4559(2) 0.50905(15) 0.73962(15) 0.0546(10) Uani 1 1 d . . .
C7C C 0.44729(18) 0.50928(15) 0.67798(16) 0.0524(9) Uani 1 1 d . . .
C8C C 0.44632(19) 0.55580(15) 0.64772(15) 0.0523(9) Uani 1 1 d . . .
H8C H 0.4420 0.5558 0.6055 0.063 Uiso 1 1 calc R . .
C9C C 0.4739(4) 0.6522(2) 0.8322(2) 0.140(3) Uani 1 1 d . . .
H9C1 H 0.4350 0.6422 0.8378 0.210 Uiso 1 1 calc R . .
H9C2 H 0.4856 0.6877 0.8477 0.210 Uiso 1 1 calc R . .
H9C3 H 0.5073 0.6279 0.8551 0.210 Uiso 1 1 calc R . .
C10C C 0.4657(3) 0.4597(2) 0.83020(18) 0.0769(14) Uani 1 1 d . . .
H10D H 0.5021 0.4808 0.8539 0.115 Uiso 1 1 calc R . .
H10E H 0.4723 0.4235 0.8449 0.115 Uiso 1 1 calc R . .
H10F H 0.4283 0.4737 0.8356 0.115 Uiso 1 1 calc R . .
C11C C 0.40597(18) 0.39551(15) 0.56481(15) 0.0514(9) Uani 1 1 d . . .
C12C C 0.38664(19) 0.38936(14) 0.50167(15) 0.0516(9) Uani 1 1 d . . .
H12C H 0.3730 0.4197 0.4770 0.062 Uiso 1 1 calc R . .
C13C C 0.38546(19) 0.34292(15) 0.47141(16) 0.0538(10) Uani 1 1 d . . .
C14C C 0.4067(2) 0.29901(15) 0.50913(17) 0.0570(10) Uani 1 1 d . . .
C15C C 0.4251(2) 0.30248(15) 0.57215(17) 0.0589(10) Uani 1 1 d . . .
H15C H 0.4386 0.2720 0.5968 0.071 Uiso 1 1 calc R . .
C16C C 0.42419(19) 0.35019(15) 0.60008(16) 0.0546(10) Uani 1 1 d . . .
C17C C 0.4503(2) 0.30928(18) 0.70011(18) 0.0715(12) Uani 1 1 d . . .
H17A H 0.4931 0.2958 0.7085 0.086 Uiso 1 1 calc R . .
H17B H 0.4202 0.2817 0.6784 0.086 Uiso 1 1 calc R . .
C18C C 0.4425(4) 0.3226(2) 0.7586(2) 0.0989(18) Uani 1 1 d . . .
H18C H 0.4731 0.3509 0.7785 0.119 Uiso 1 1 calc R . .
C19C C 0.3795(4) 0.3434(4) 0.7486(4) 0.141(3) Uani 1 1 d U . .
H19E H 0.3737 0.3755 0.7234 0.170 Uiso 1 1 calc R . .
H19F H 0.3782 0.3537 0.7892 0.170 Uiso 1 1 calc R . .
C20C C 0.3246(5) 0.3073(5) 0.7175(5) 0.196(4) Uani 1 1 d U . .
H20G H 0.2912 0.3144 0.7335 0.294 Uiso 1 1 calc R . .
H20H H 0.3381 0.2709 0.7260 0.294 Uiso 1 1 calc R . .
H20I H 0.3090 0.3134 0.6728 0.294 Uiso 1 1 calc R . .
C21C C 0.4590(5) 0.2760(3) 0.8019(3) 0.160(3) Uani 1 1 d U . .
H21E H 0.4261 0.2492 0.7856 0.192 Uiso 1 1 calc R . .
H21F H 0.4986 0.2608 0.8016 0.192 Uiso 1 1 calc R . .
C22C C 0.4658(6) 0.2868(5) 0.8634(4) 0.190(4) Uani 1 1 d U . .
H22G H 0.4772 0.2552 0.8888 0.284 Uiso 1 1 d R . .
H22H H 0.4266 0.3009 0.8649 0.284 Uiso 1 1 d R . .
H22I H 0.4989 0.3130 0.8793 0.284 Uiso 1 1 d R . .
C23C C 0.4168(3) 0.20548(17) 0.5138(2) 0.0843(15) Uani 1 1 d . . .
H23C H 0.3880 0.2031 0.5368 0.101 Uiso 1 1 calc R . .
H23D H 0.4602 0.2044 0.5437 0.101 Uiso 1 1 calc R . .
C24C C 0.4056(3) 0.16065(18) 0.4692(2) 0.0797(13) Uani 1 1 d DU . .
H24C H 0.3673 0.1720 0.4344 0.096 Uiso 1 1 calc R . .
C25C C 0.4532(3) 0.1584(2) 0.4397(3) 0.1032(18) Uani 1 1 d . . .
H25E H 0.4538 0.1931 0.4210 0.124 Uiso 1 1 calc R . .
H25F H 0.4944 0.1538 0.4730 0.124 Uiso 1 1 calc R . .
C26C C 0.4487(3) 0.1189(3) 0.3920(3) 0.1074(19) Uani 1 1 d . . .
H26G H 0.4450 0.0841 0.4079 0.161 Uiso 1 1 calc R . .
H26H H 0.4864 0.1204 0.3813 0.161 Uiso 1 1 calc R . .
H26I H 0.4119 0.1261 0.3551 0.161 Uiso 1 1 calc R . .
C27C C 0.3842(3) 0.1124(2) 0.4917(3) 0.1121(18) Uani 1 1 d DU . .
H27E H 0.4136 0.1044 0.5338 0.134 Uiso 1 1 calc R . .
H27F H 0.3853 0.0828 0.4646 0.134 Uiso 1 1 calc R . .
C28C C 0.3176(4) 0.1170(4) 0.4932(5) 0.165(4) Uani 1 1 d U . .
H28G H 0.3177 0.1420 0.5251 0.247 Uiso 1 1 calc R . .
H28H H 0.3039 0.0827 0.5024 0.247 Uiso 1 1 calc R . .
H28I H 0.2889 0.1291 0.4529 0.247 Uiso 1 1 calc R . .
F2 F 0.5880(6) 0.0093(6) 0.4169(6) 0.218(5) Uani 0.50 1 d PDU . .
F5 F 0.6361(11) 0.0496(7) 0.3199(8) 0.327(11) Uani 0.50 1 d PDU . .
F1 F 0.6452(5) 0.0765(5) 0.4056(5) 0.188(4) Uani 0.50 1 d PDU . .
F3 F 0.6775(6) -0.0047(5) 0.3878(6) 0.200(4) Uani 0.50 1 d PDU . .
F4 F 0.5843(7) -0.0178(6) 0.3322(6) 0.219(4) Uani 0.50 1 d PDU . .
F6 F 0.5649(5) 0.0666(4) 0.3478(5) 0.169(2) Uani 0.50 1 d PDU . .
F7 F 0.56996(18) 0.4945(2) 0.04676(16) 0.1461(16) Uani 1 1 d . . .
F8 F 0.5080(2) 0.44767(15) -0.03253(17) 0.1337(14) Uani 1 1 d U . .
F9 F 0.47968(17) 0.46902(14) 0.04853(13) 0.1073(9) Uani 1 1 d U . .
N1 N 0.38243(16) 0.54123(13) 0.36425(13) 0.0549(8) Uani 1 1 d . . .
N2 N 0.2496(3) 0.6243(2) 0.3804(2) 0.1088(17) Uani 1 1 d . . .
N3 N 0.2570(3) 0.64060(19) 0.4354(2) 0.1199(19) Uani 1 1 d . . .
N4 N 0.28169(19) 0.60057(17) 0.47409(16) 0.0761(11) Uani 1 1 d . . .
N1A N 0.37257(18) 0.30352(13) 0.37129(14) 0.0667(10) Uani 1 1 d . . .
H1A H 0.3888 0.2750 0.3920 0.080 Uiso 1 1 calc R . .
N2A N 0.36194(17) 0.38832(12) 0.17876(14) 0.0590(9) Uani 1 1 d . . .
H2A H 0.3631 0.3821 0.1419 0.071 Uiso 1 1 calc R . .
N1B N 0.36439(17) 0.66902(13) 0.16712(14) 0.0602(9) Uani 1 1 d . . .
H1B H 0.3531 0.6702 0.1267 0.072 Uiso 1 1 calc R . .
N2B N 0.37489(17) 0.77253(12) 0.34958(14) 0.0600(9) Uani 1 1 d . . .
H2B H 0.3668 0.8035 0.3613 0.072 Uiso 1 1 calc R . .
N1C N 0.44560(16) 0.65171(12) 0.64869(13) 0.0568(8) Uani 1 1 d . . .
H1C H 0.4320 0.6782 0.6645 0.068 Uiso 1 1 calc R . .
N2C N 0.44094(16) 0.45962(12) 0.64744(12) 0.0563(8) Uani 1 1 d . . .
H2C H 0.4607 0.4330 0.6700 0.068 Uiso 1 1 calc R . .
O1A O 0.34087(16) 0.38625(11) 0.37686(12) 0.0739(9) Uani 1 1 d . . .
O2A O 0.3775(3) 0.44788(13) 0.25154(15) 0.137(2) Uani 1 1 d . . .
O3A O 0.31530(17) 0.21990(11) 0.30661(13) 0.0778(9) Uani 1 1 d . . .
O4A O 0.30427(16) 0.30583(12) 0.11602(12) 0.0764(9) Uani 1 1 d . . .
O5A O 0.34743(15) 0.43197(11) 0.06641(11) 0.0677(8) Uani 1 1 d . . .
O6A O 0.35544(15) 0.61921(11) 0.05822(12) 0.0694(8) Uani 1 1 d . . .
O1B O 0.41273(16) 0.61876(11) 0.25009(12) 0.0749(9) Uani 1 1 d . . .
O2B O 0.4176(2) 0.69526(13) 0.38324(14) 0.1087(14) Uani 1 1 d . . .
O3B O 0.30769(17) 0.74769(13) 0.09664(12) 0.0841(10) Uani 1 1 d . . .
O4B O 0.32081(17) 0.85011(11) 0.27636(13) 0.0803(9) Uani 1 1 d . . .
O5B O 0.36358(15) 0.83361(10) 0.44107(12) 0.0676(8) Uani 1 1 d . . .
O6B O 0.4204(2) 0.75636(13) 0.64266(14) 0.0955(12) Uani 1 1 d . . .
O1C O 0.48668(15) 0.62999(11) 0.57748(12) 0.0705(8) Uani 1 1 d . . .
O2C O 0.38066(15) 0.48512(11) 0.55097(12) 0.0710(8) Uani 1 1 d . . .
O3C O 0.46513(17) 0.65028(11) 0.76821(12) 0.0797(10) Uani 1 1 d . . .
O4C O 0.45775(15) 0.46120(11) 0.76589(11) 0.0672(8) Uani 1 1 d . . .
O5C O 0.43997(15) 0.35511(11) 0.66229(11) 0.0678(8) Uani 1 1 d . . .
O6C O 0.40626(16) 0.25278(10) 0.47957(12) 0.0696(8) Uani 1 1 d . . .
P1 P 0.6170(2) 0.02875(18) 0.3706(2) 0.1314(12) Uani 0.50 1 d PDU . .
P2 P 0.5000 0.5000 0.0000 0.0745(5) Uani 1 2 d SU . .

loop_
_atom_site_aniso_label
_atom_site_aniso_U_11
_atom_site_aniso_U_22
_atom_site_aniso_U_33
_atom_site_aniso_U_23
_atom_site_aniso_U_13
_atom_site_aniso_U_12
C1 0.056(2) 0.0362(19) 0.0473(18) -0.0102(16) 0.0199(16) 0.0043(16)
C2 0.075(3) 0.038(2) 0.045(2) -0.0038(16) 0.0171(19) 0.0100(19)
C3 0.072(3) 0.047(2) 0.0399(19) -0.0092(17) 0.0104(18) 0.005(2)
C4 0.077(3) 0.041(2) 0.060(2) -0.0104(19) 0.014(2) 0.004(2)
C5 0.076(3) 0.043(2) 0.055(2) -0.0016(19) 0.014(2) 0.005(2)
C6 0.080(3) 0.068(3) 0.048(2) 0.005(2) 0.015(2) 0.016(2)
C7 0.077(3) 0.088(3) 0.055(2) 0.007(2) 0.010(2) 0.012(3)
C8 0.063(3) 0.073(3) 0.064(3) 0.009(2) 0.013(2) 0.017(2)
C9 0.073(3) 0.064(3) 0.058(2) 0.012(2) 0.015(2) 0.015(2)
C10 0.122(4) 0.104(4) 0.072(3) 0.007(3) 0.054(3) 0.005(3)
C11 0.109(4) 0.102(4) 0.084(3) 0.012(3) 0.049(3) 0.024(4)
C12 0.121(5) 0.152(7) 0.144(6) 0.080(5) 0.072(5) 0.036(5)
C13 0.156(5) 0.183(7) 0.190(6) 0.078(5) 0.093(5) 0.055(5)
C14 0.133(5) 0.160(7) 0.170(7) 0.051(6) 0.092(5) 0.033(5)
C15 0.102(4) 0.110(5) 0.148(5) 0.016(4) 0.051(4) 0.021(4)
C16 0.111(4) 0.084(4) 0.078(3) 0.009(3) 0.044(3) 0.009(3)
C17 0.182(5) 0.179(6) 0.178(5) 0.062(4) 0.090(4) 0.014(5)
C21 0.136(4) 0.144(5) 0.162(5) 0.002(4) 0.053(4) 0.008(4)
C18 0.176(9) 0.168(9) 0.174(9) 0.037(8) 0.062(7) 0.016(8)
C19 0.199(9) 0.195(9) 0.183(9) 0.024(7) 0.087(7) -0.002(8)
C20 0.205(10) 0.207(10) 0.207(10) 0.034(8) 0.067(8) -0.016(8)
C22 0.150(8) 0.142(9) 0.136(9) -0.003(7) 0.037(7) 0.014(7)
C23 0.167(9) 0.170(9) 0.184(9) -0.010(8) 0.062(7) 0.022(8)
C24 0.167(8) 0.190(9) 0.189(9) 0.007(8) 0.068(7) -0.009(7)
C18' 0.163(9) 0.161(9) 0.157(9) 0.022(7) 0.060(7) 0.011(8)
C19' 0.208(10) 0.189(10) 0.208(10) 0.027(8) 0.072(8) -0.007(8)
C20' 0.194(9) 0.207(9) 0.189(9) 0.019(8) 0.087(7) 0.006(8)
C22' 0.160(9) 0.148(9) 0.179(10) 0.002(8) 0.041(8) 0.021(8)
C23' 0.172(8) 0.187(9) 0.194(9) -0.004(8) 0.064(7) 0.008(7)
C24' 0.204(10) 0.208(10) 0.203(10) -0.010(8) 0.057(8) 0.002(8)
C1A 0.088(3) 0.040(2) 0.043(2) -0.0055(18) 0.016(2) -0.007(2)
C2A 0.112(4) 0.044(2) 0.043(2) -0.0064(18) 0.028(2) -0.001(2)
C3A 0.091(3) 0.043(2) 0.0393(19) -0.0100(17) 0.0156(19) -0.003(2)
C4A 0.090(3) 0.038(2) 0.059(2) -0.0063(19) 0.028(2) -0.002(2)
C5A 0.099(3) 0.047(2) 0.049(2) -0.0114(19) 0.024(2) -0.012(2)
C6A 0.100(3) 0.055(3) 0.039(2) -0.0063(19) 0.019(2) 0.006(2)
C7A 0.087(3) 0.044(2) 0.044(2) -0.0103(18) 0.021(2) -0.001(2)
C8A 0.091(3) 0.042(2) 0.047(2) -0.0105(18) 0.023(2) -0.010(2)
C9A 0.103(4) 0.052(3) 0.071(3) -0.011(2) 0.025(3) -0.015(2)
C10A 0.124(4) 0.061(3) 0.049(2) -0.019(2) 0.010(2) -0.009(3)
C11A 0.079(3) 0.047(2) 0.0415(19) -0.0027(17) 0.0227(18) 0.004(2)
C12A 0.076(3) 0.051(2) 0.0337(17) -0.0021(17) 0.0201(17) -0.003(2)
C13A 0.065(2) 0.050(2) 0.0429(19) 0.0010(17) 0.0195(17) 0.0070(19)
C14A 0.071(3) 0.055(2) 0.0423(19) -0.0024(18) 0.0229(18) -0.002(2)
C15A 0.087(3) 0.055(2) 0.0364(18) -0.0019(18) 0.0236(19) 0.006(2)
C16A 0.075(3) 0.056(2) 0.0419(19) -0.0109(19) 0.0239(18) 0.001(2)
C17A 0.107(4) 0.072(3) 0.0352(19) -0.016(2) 0.017(2) 0.003(3)
C18A 0.123(4) 0.066(3) 0.058(3) -0.014(2) 0.026(3) 0.012(3)
C19A 0.185(8) 0.115(6) 0.101(4) -0.032(4) 0.048(5) 0.033(5)
C20A 0.228(10) 0.102(6) 0.185(8) 0.005(6) 0.083(7) 0.048(6)
C21A 0.214(8) 0.103(5) 0.070(4) -0.020(4) 0.025(4) 0.011(5)
C22A 0.251(9) 0.200(8) 0.134(6) -0.028(6) 0.091(6) -0.007(7)
C23A 0.124(4) 0.083(3) 0.046(2) 0.005(2) 0.037(3) 0.000(3)
C24A 0.154(5) 0.113(4) 0.070(3) 0.029(3) 0.047(3) 0.002(4)
C25A 0.189(6) 0.157(5) 0.109(4) 0.033(4) 0.050(4) 0.001(5)
C26A 0.218(8) 0.229(8) 0.178(7) 0.047(6) 0.055(6) 0.011(7)
C27A 0.217(8) 0.179(6) 0.168(7) 0.031(6) 0.061(6) -0.080(6)
C28A 0.270(9) 0.167(6) 0.234(9) 0.021(7) 0.079(7) -0.025(7)
C1B 0.071(3) 0.040(2) 0.048(2) 0.0005(17) 0.0222(19) -0.0011(18)
C2B 0.096(3) 0.035(2) 0.054(2) -0.0008(18) 0.026(2) 0.006(2)
C3B 0.073(3) 0.049(2) 0.050(2) 0.0036(18) 0.0204(19) 0.002(2)
C4B 0.089(3) 0.051(2) 0.045(2) 0.0019(19) 0.013(2) 0.007(2)
C5B 0.096(3) 0.058(3) 0.053(2) 0.008(2) 0.016(2) 0.015(2)
C6B 0.091(3) 0.044(2) 0.053(2) 0.0058(19) 0.021(2) 0.009(2)
C7B 0.084(3) 0.039(2) 0.0432(19) 0.0045(16) 0.0199(19) 0.0035(19)
C8B 0.079(3) 0.044(2) 0.047(2) 0.0094(18) 0.0221(19) 0.009(2)
C9B 0.217(8) 0.154(7) 0.058(3) 0.015(4) 0.010(4) 0.107(6)
C10B 0.137(5) 0.048(3) 0.067(3) -0.001(2) -0.003(3) 0.031(3)
C11B 0.068(2) 0.0354(19) 0.0449(19) -0.0014(16) 0.0127(17) -0.0017(18)
C12B 0.073(3) 0.038(2) 0.048(2) -0.0092(17) 0.0160(18) 0.0061(18)
C13B 0.066(2) 0.043(2) 0.046(2) -0.0011(17) 0.0194(17) 0.0034(18)
C14B 0.093(3) 0.048(2) 0.053(2) -0.0058(19) 0.033(2) 0.007(2)
C15B 0.094(3) 0.035(2) 0.066(3) -0.0043(19) 0.030(2) 0.008(2)
C16B 0.065(2) 0.039(2) 0.052(2) 0.0007(18) 0.0152(18) 0.0007(18)
C17B 0.092(3) 0.039(2) 0.071(3) -0.001(2) 0.031(2) 0.015(2)
C18B 0.077(3) 0.037(2) 0.066(2) -0.0001(19) 0.013(2) 0.007(2)
C19B 0.093(4) 0.064(3) 0.096(4) 0.008(3) 0.031(3) 0.010(3)
C20B 0.095(4) 0.104(5) 0.145(6) 0.005(4) 0.011(4) -0.004(4)
C21B 0.094(4) 0.049(3) 0.083(3) -0.001(2) 0.016(3) 0.018(2)
C22B 0.099(4) 0.046(3) 0.112(4) 0.010(3) 0.019(3) 0.019(3)
C23B 0.233(8) 0.071(4) 0.083(3) -0.001(3) 0.077(4) 0.047(4)
C24B 0.213(5) 0.152(5) 0.111(4) -0.031(4) 0.066(4) 0.016(5)
C25B 0.221(6) 0.164(6) 0.139(5) -0.029(5) 0.074(5) 0.011(5)
C26B 0.230(7) 0.247(9) 0.264(9) -0.011(7) 0.093(7) 0.030(7)
C27B 0.213(6) 0.213(7) 0.172(6) -0.036(6) 0.046(5) 0.011(6)
C28B 0.259(8) 0.275(9) 0.231(8) -0.025(8) 0.039(6) 0.021(8)
C1C 0.070(3) 0.039(2) 0.0381(18) -0.0034(16) 0.0128(17) 0.0094(18)
C2C 0.076(3) 0.045(2) 0.0361(18) 0.0009(17) 0.0205(18) 0.0087(19)
C3C 0.071(3) 0.043(2) 0.0384(18) -0.0019(16) 0.0142(17) 0.0036(18)
C4C 0.080(3) 0.053(2) 0.043(2) -0.0099(19) 0.0186(19) 0.010(2)
C5C 0.089(3) 0.058(3) 0.0356(19) -0.0016(18) 0.0228(19) 0.011(2)
C6C 0.079(3) 0.047(2) 0.0320(18) -0.0020(17) 0.0130(17) 0.000(2)
C7C 0.072(3) 0.042(2) 0.0408(19) -0.0082(17) 0.0178(18) 0.0015(19)
C8C 0.076(3) 0.046(2) 0.0334(17) -0.0009(16) 0.0179(17) 0.0065(19)
C9C 0.276(9) 0.084(4) 0.050(3) -0.017(3) 0.048(4) 0.037(5)
C10C 0.117(4) 0.075(3) 0.041(2) 0.004(2) 0.032(2) 0.009(3)
C11C 0.070(2) 0.044(2) 0.0370(18) -0.0023(16) 0.0150(17) -0.0050(18)
C12C 0.079(3) 0.039(2) 0.0353(18) -0.0030(16) 0.0186(17) -0.0048(18)
C13C 0.076(3) 0.040(2) 0.0428(19) -0.0049(17) 0.0175(18) -0.0059(19)
C14C 0.084(3) 0.038(2) 0.047(2) -0.0054(17) 0.0207(19) -0.0078(19)
C15C 0.087(3) 0.040(2) 0.046(2) 0.0001(17) 0.0195(19) -0.004(2)
C16C 0.074(3) 0.048(2) 0.0364(18) 0.0022(17) 0.0145(17) 0.0005(19)
C17C 0.099(3) 0.060(3) 0.047(2) 0.017(2) 0.017(2) 0.006(2)
C18C 0.152(6) 0.081(4) 0.071(3) 0.005(3) 0.048(3) -0.005(4)
C19C 0.146(7) 0.162(7) 0.139(6) -0.011(5) 0.078(5) -0.022(6)
C20C 0.184(9) 0.202(10) 0.199(9) 0.016(8) 0.065(7) -0.020(8)
C21C 0.262(9) 0.119(6) 0.088(4) 0.021(4) 0.049(5) -0.010(6)
C22C 0.249(8) 0.205(8) 0.113(4) 0.019(5) 0.062(5) -0.001(6)
C23C 0.145(5) 0.045(2) 0.054(2) -0.001(2) 0.025(3) -0.008(3)
C24C 0.103(3) 0.056(2) 0.072(3) -0.016(2) 0.021(2) -0.004(2)
C25C 0.094(4) 0.075(4) 0.146(5) -0.032(4) 0.049(4) -0.009(3)
C26C 0.121(5) 0.109(5) 0.101(4) -0.010(4) 0.049(4) 0.016(4)
C27C 0.141(4) 0.077(3) 0.115(4) 0.001(3) 0.043(3) -0.010(3)
C28C 0.148(6) 0.169(8) 0.203(9) -0.043(7) 0.094(7) -0.057(6)
F2 0.206(9) 0.245(11) 0.241(10) 0.006(9) 0.127(8) -0.058(9)
F5 0.54(3) 0.293(19) 0.241(16) -0.026(13) 0.26(2) -0.088(18)
F1 0.192(4) 0.187(4) 0.187(4) -0.007(2) 0.070(2) 0.000(2)
F3 0.201(4) 0.197(4) 0.201(4) 0.000(2) 0.069(2) 0.001(2)
F4 0.220(4) 0.213(4) 0.217(4) -0.007(2) 0.072(2) -0.002(2)
F6 0.173(3) 0.163(3) 0.169(3) -0.0045(19) 0.0600(19) 0.0037(19)
F7 0.122(3) 0.224(5) 0.088(2) -0.040(3) 0.033(2) 0.004(3)
F8 0.215(4) 0.105(2) 0.098(2) -0.0237(19) 0.077(3) 0.007(3)
F9 0.133(2) 0.119(2) 0.0767(16) -0.0053(15) 0.0460(15) -0.0173(18)
N1 0.072(2) 0.0517(19) 0.0379(16) 0.0011(15) 0.0161(15) 0.0080(17)
N2 0.162(5) 0.093(3) 0.078(3) 0.038(3) 0.051(3) 0.059(3)
N3 0.203(6) 0.083(3) 0.099(4) 0.030(3) 0.084(4) 0.061(4)
N4 0.097(3) 0.077(3) 0.060(2) 0.021(2) 0.036(2) 0.022(2)
N1A 0.116(3) 0.0412(18) 0.0426(17) -0.0051(15) 0.0274(18) -0.0069(19)
N2A 0.091(2) 0.0443(19) 0.0426(16) -0.0049(14) 0.0248(16) -0.0042(17)
N1B 0.089(2) 0.050(2) 0.0393(16) 0.0015(15) 0.0214(16) 0.0086(18)
N2B 0.096(3) 0.0312(16) 0.0474(17) 0.0015(14) 0.0192(17) 0.0065(16)
N1C 0.082(2) 0.0428(18) 0.0463(17) -0.0064(14) 0.0236(16) 0.0055(16)
N2C 0.087(2) 0.0369(17) 0.0329(15) -0.0016(13) 0.0071(15) 0.0063(16)
O1A 0.118(3) 0.0518(18) 0.0392(14) -0.0089(13) 0.0123(15) 0.0058(17)
O2A 0.326(7) 0.0429(19) 0.056(2) -0.0104(15) 0.086(3) -0.021(3)
O3A 0.133(3) 0.0415(16) 0.0578(16) -0.0109(13) 0.0327(17) -0.0171(17)
O4A 0.124(3) 0.0565(18) 0.0400(14) -0.0146(13) 0.0183(15) -0.0139(17)
O5A 0.109(2) 0.0533(17) 0.0425(14) -0.0097(13) 0.0287(14) 0.0023(16)
O6A 0.108(2) 0.0572(18) 0.0476(15) 0.0060(13) 0.0333(15) 0.0045(16)
O1B 0.119(3) 0.0466(16) 0.0473(16) -0.0049(13) 0.0154(16) 0.0024(16)
O2B 0.218(4) 0.054(2) 0.0531(17) 0.0053(15) 0.048(2) 0.050(2)
O3B 0.127(3) 0.072(2) 0.0439(15) 0.0039(15) 0.0186(16) 0.025(2)
O4B 0.126(3) 0.0445(16) 0.0529(16) 0.0024(13) 0.0107(16) 0.0254(17)
O5B 0.108(2) 0.0345(14) 0.0602(16) 0.0006(12) 0.0293(15) 0.0122(14)
O6B 0.176(4) 0.061(2) 0.0622(18) 0.0026(16) 0.059(2) 0.037(2)
O1C 0.108(2) 0.0524(17) 0.0589(16) 0.0111(13) 0.0395(16) 0.0277(16)
O2C 0.106(2) 0.0464(16) 0.0420(14) -0.0047(13) 0.0039(14) 0.0087(16)
O3C 0.137(3) 0.0540(18) 0.0418(14) -0.0137(13) 0.0249(16) 0.0115(18)
O4C 0.113(2) 0.0531(17) 0.0321(13) 0.0006(12) 0.0214(14) 0.0021(15)
O5C 0.110(2) 0.0489(16) 0.0344(13) 0.0026(12) 0.0141(13) -0.0002(15)
O6C 0.119(2) 0.0380(15) 0.0474(14) -0.0044(12) 0.0253(15) -0.0019(15)
P1 0.162(3) 0.118(2) 0.131(2) -0.037(2) 0.073(2) 0.006(2)
P2 0.0916(12) 0.0872(12) 0.0564(9) -0.0227(8) 0.0407(9) -0.0133(10)

loop_
_atom_type_symbol
_atom_type_description
_atom_type_scat_dispersion_real
_atom_type_scat_dispersion_imag
_atom_type_scat_source
C C 0.0033 0.0016 'International Tables Vol C Tables 4.2.6.8 and 6.1.1.4'
H H 0.0000 0.0000 'International Tables Vol C Tables 4.2.6.8 and 6.1.1.4'
N N 0.0061 0.0033 'International Tables Vol C Tables 4.2.6.8 and 6.1.1.4'
O O 0.0106 0.0060 'International Tables Vol C Tables 4.2.6.8 and 6.1.1.4'
F F 0.0171 0.0103 'International Tables Vol C Tables 4.2.6.8 and 6.1.1.4'
P P 0.1023 0.0942 'International Tables Vol C Tables 4.2.6.8 and 6.1.1.4'

loop_
_geom_angle_atom_site_label_1
_geom_angle_atom_site_label_2
_geom_angle_atom_site_label_3
_geom_angle
_geom_angle_site_symmetry_1
_geom_angle_site_symmetry_3
C4 C1 C2 117.0(3) . .
C4 C1 C1 121.6(4) . 3_666
C2 C1 C1 121.5(4) . 3_666
C3 C2 C1 120.8(3) . .
N1 C3 C2 121.0(3) . .
C5 C4 C1 120.1(4) . .
N1 C5 C4 120.6(4) . .
N1 C6 C7 109.8(3) . .
C8 C7 C6 113.1(4) . .
N2 C8 C9 107.2(4) . .
N2 C8 C7 121.7(4) . .
C9 C8 C7 131.0(5) . .
N4 C9 C8 106.2(4) . .
N4 C10 C11 112.0(5) . .
C12 C11 C16 119.3(5) . .
C12 C11 C10 117.8(6) . .
C16 C11 C10 122.0(5) . .
C11 C12 C13 120.2(7) . .
C14 C13 C12 118.4(8) . .
C14 C13 C17 120.7(8) . .
C12 C13 C17 120.9(8) . .
C13 C14 C15 121.9(7) . .
C16 C15 C14 118.3(6) . .
C16 C15 C21 123.7(7) . .
C14 C15 C21 117.9(7) . .
C15 C16 C11 121.5(6) . .
C20 C17 C18' 78.3(16) . .
C20 C17 C20' 51.3(13) . .
C18' C17 C20' 117.1(16) . .
C20 C17 C18 116.9(17) . .
C18' C17 C18 39.6(11) . .
C20' C17 C18 137.1(15) . .
C20 C17 C19 104.0(16) . .
C18' C17 C19 129.0(14) . .
C20' C17 C19 53.9(12) . .
C18 C17 C19 107.6(15) . .
C20 C17 C19' 139.3(16) . .
C18' C17 C19' 106.1(16) . .
C20' C17 C19' 94.4(16) . .
C18 C17 C19' 71.1(15) . .
C19 C17 C19' 41.5(12) . .
C20 C17 C13 104.8(13) . .
C18' C17 C13 114.5(11) . .
C20' C17 C13 113.0(13) . .
C18 C17 C13 109.9(11) . .
C19 C17 C13 113.9(12) . .
C19' C17 C13 109.4(13) . .
C22' C21 C23 77.5(14) . .
C22' C21 C24 132.9(16) . .
C23 C21 C24 112.6(15) . .
C22' C21 C24' 108.5(15) . .
C23 C21 C24' 146.5(17) . .
C24 C21 C24' 39.2(12) . .
C22' C21 C23' 116.8(16) . .
C23 C21 C23' 46.9(11) . .
C24 C21 C23' 67.3(13) . .
C24' C21 C23' 105.8(17) . .
C22' C21 C22 30.9(11) . .
C23 C21 C22 106.3(14) . .
C24 C21 C22 109.8(15) . .
C24' C21 C22 78.3(14) . .
C23' C21 C22 134.1(14) . .
C22' C21 C15 110.9(12) . .
C23 C21 C15 108.0(11) . .
C24 C21 C15 108.9(12) . .
C24' C21 C15 100.5(13) . .
C23' C21 C15 112.7(11) . .
C22 C21 C15 111.2(11) . .
O1A C1A N1A 122.1(3) . .
O1A C1A C13C 118.4(3) . .
N1A C1A C13C 119.5(4) . .
O2A C2A N2A 121.3(4) . .
O2A C2A C11A 117.5(4) . .
N2A C2A C11A 121.2(3) . .
C8A C3A C4A 120.0(3) . .
C8A C3A N1A 121.0(3) . .
C4A C3A N1A 118.9(4) . .
O3A C4A C5A 124.8(4) . .
O3A C4A C3A 116.0(3) . .
C5A C4A C3A 119.2(4) . .
C6A C5A C4A 120.0(4) . .
C5A C6A O4A 124.4(4) . .
C5A C6A C7A 121.5(3) . .
O4A C6A C7A 114.1(4) . .
C6A C7A C8A 117.7(4) . .
C6A C7A N2A 118.8(3) . .
C8A C7A N2A 123.5(3) . .
C3A C8A C7A 121.3(4) . .
C12A C11A C16A 116.8(3) . .
C12A C11A C2A 115.1(3) . .
C16A C11A C2A 127.8(3) . .
C13A C12A C11A 125.1(3) . .
C12A C13A C14A 116.7(3) . .
C12A C13A C1B 114.3(3) . .
C14A C13A C1B 129.0(3) . .
O6A C14A C15A 123.3(3) . .
O6A C14A C13A 117.2(3) . .
C15A C14A C13A 119.4(4) . .
C16A C15A C14A 122.6(3) . .
O5A C16A C15A 124.1(3) . .
O5A C16A C11A 116.6(3) . .
C15A C16A C11A 119.3(3) . .
O5A C17A C18A 108.1(4) . .
C21A C18A C17A 111.7(5) . .
C21A C18A C19A 116.8(5) . .
C17A C18A C19A 111.5(5) . .
C20A C19A C18A 117.2(8) . .
C22A C21A C18A 117.6(8) . .
O6A C23A C24A 107.9(4) . .
C23A C24A C27A 110.3(6) . .
C23A C24A C25A 109.7(6) . .
C27A C24A C25A 111.7(6) . .
C26A C25A C24A 116.1(8) . .
C28A C27A C24A 113.4(10) . .
O1B C1B N1B 122.9(3) . .
O1B C1B C13A 119.2(3) . .
N1B C1B C13A 117.7(3) . .
O2B C2B N2B 120.7(4) . .
O2B C2B C11B 119.3(4) . .
N2B C2B C11B 120.0(3) . .
C8B C3B C4B 119.2(4) . .
C8B C3B N1B 123.9(3) . .
C4B C3B N1B 116.8(3) . .
O3B C4B C5B 124.3(4) . .
O3B C4B C3B 115.9(4) . .
C5B C4B C3B 119.8(4) . .
C4B C5B C6B 121.2(4) . .
O4B C6B C5B 125.2(4) . .
O4B C6B C7B 115.6(3) . .
C5B C6B C7B 119.1(4) . .
C8B C7B C6B 118.9(3) . .
C8B C7B N2B 124.7(3) . .
C6B C7B N2B 116.4(3) . .
C3B C8B C7B 121.8(4) . .
C12B C11B C16B 115.8(3) . .
C12B C11B C2B 115.4(3) . .
C16B C11B C2B 128.7(3) . .
C13B C12B C11B 125.4(3) . .
C12B C13B C14B 117.2(3) . .
C12B C13B C1C 115.5(3) . .
C14B C13B C1C 127.3(3) . .
O6B C14B C15B 123.3(4) . .
O6B C14B C13B 116.7(4) . .
C15B C14B C13B 119.9(3) . .
C16B C15B C14B 121.2(4) . .
O5B C16B C15B 123.2(3) . .
O5B C16B C11B 116.3(3) . .
C15B C16B C11B 120.5(3) . .
O5B C17B C18B 105.6(3) . .
C19B C18B C17B 113.0(4) . .
C19B C18B C21B 114.1(4) . .
C17B C18B C21B 108.8(4) . .
C18B C19B C20B 116.3(5) . .
C22B C21B C18B 114.0(4) . .
O6B C23B C24B 108.3(5) . .
C25B C24B C23B 111.5(7) . .
C25B C24B C27B 112.5(8) . .
C23B C24B C27B 107.3(7) . .
C26B C25B C24B 111.7(10) . .
C28B C27B C24B 120.5(11) . .
O1C C1C N1C 122.2(3) . .
O1C C1C C13B 118.9(3) . .
N1C C1C C13B 118.8(3) . .
O2C C2C N2C 122.4(3) . .
O2C C2C C11C 119.1(3) . .
N2C C2C C11C 118.4(3) . .
C4C C3C C8C 119.7(3) . .
C4C C3C N1C 118.8(3) . .
C8C C3C N1C 121.4(3) . .
C3C C4C O3C 115.9(3) . .
C3C C4C C5C 120.7(3) . .
O3C C4C C5C 123.4(3) . .
C6C C5C C4C 119.5(3) . .
O4C C6C C7C 116.1(3) . .
O4C C6C C5C 123.8(3) . .
C7C C6C C5C 120.1(3) . .
C6C C7C C8C 120.3(3) . .
C6C C7C N2C 117.5(3) . .
C8C C7C N2C 122.2(3) . .
C7C C8C C3C 119.7(3) . .
C12C C11C C16C 116.3(3) . .
C12C C11C C2C 116.5(3) . .
C16C C11C C2C 127.2(3) . .
C13C C12C C11C 125.5(3) . .
C12C C13C C14C 115.8(3) . .
C12C C13C C1A 116.6(3) . .
C14C C13C C1A 127.5(3) . .
O6C C14C C15C 122.4(3) . .
O6C C14C C13C 116.3(3) . .
C15C C14C C13C 121.3(3) . .
C14C C15C C16C 120.3(4) . .
O5C C16C C15C 122.3(3) . .
O5C C16C C11C 117.0(3) . .
C15C C16C C11C 120.7(3) . .
O5C C17C C18C 109.1(4) . .
C17C C18C C19C 112.0(6) . .
C17C C18C C21C 110.1(5) . .
C19C C18C C21C 112.7(7) . .
C18C C19C C20C 116.9(8) . .
C22C C21C C18C 115.3(8) . .
O6C C23C C24C 108.3(3) . .
C25C C24C C27C 121.3(5) . .
C25C C24C C23C 112.0(4) . .
C27C C24C C23C 112.8(4) . .
C26C C25C C24C 120.5(5) . .
C24C C27C C28C 113.4(6) . .
C5 N1 C3 120.3(3) . .
C5 N1 C6 120.1(3) . .
C3 N1 C6 119.4(3) . .
N3 N2 C8 110.2(4) . .
N2 N3 N4 106.7(4) . .
C9 N4 N3 109.8(4) . .
C9 N4 C10 130.0(4) . .
N3 N4 C10 120.2(4) . .
C1A N1A C3A 123.1(3) . .
C2A N2A C7A 125.0(3) . .
C1B N1B C3B 126.9(3) . .
C2B N2B C7B 127.0(3) . .
C1C N1C C3C 126.0(3) . .
C2C N2C C7C 126.2(3) . .
C4A O3A C9A 117.2(3) . .
C6A O4A C10A 116.5(3) . .
C16A O5A C17A 118.2(3) . .
C14A O6A C23A 117.9(3) . .
C4B O3B C9B 118.3(4) . .
C6B O4B C10B 118.0(3) . .
C16B O5B C17B 120.4(3) . .
C14B O6B C23B 120.9(4) . .
C4C O3C C9C 118.3(4) . .
C6C O4C C10C 117.4(3) . .
C16C O5C C17C 119.7(3) . .
C14C O6C C23C 119.3(3) . .
F6 P1 F1 78.0(6) . .
F6 P1 F5 84.9(10) . .
F1 P1 F5 86.8(9) . .
F6 P1 F4 98.1(8) . .
F1 P1 F4 176.1(9) . .
F5 P1 F4 92.3(9) . .
F6 P1 F2 88.1(7) . .
F1 P1 F2 95.6(7) . .
F5 P1 F2 172.1(12) . .
F4 P1 F2 84.8(8) . .
F6 P1 F3 169.3(7) . .
F1 P1 F3 98.0(7) . .
F5 P1 F3 84.9(10) . .
F4 P1 F3 85.7(8) . .
F2 P1 F3 102.2(8) . .
F9 P2 F9 179.997(1) . 3_665
F9 P2 F8 91.70(19) . .
F9 P2 F8 88.30(19) 3_665 .
F9 P2 F8 88.30(19) . 3_665
F9 P2 F8 91.70(19) 3_665 3_665
F8 P2 F8 179.999(1) . 3_665
F9 P2 F7 92.7(2) . 3_665
F9 P2 F7 87.3(2) 3_665 3_665
F8 P2 F7 90.6(2) . 3_665
F8 P2 F7 89.4(2) 3_665 3_665
F9 P2 F7 87.3(2) . .
F9 P2 F7 92.7(2) 3_665 .
F8 P2 F7 89.4(2) . .
F8 P2 F7 90.6(2) 3_665 .
F7 P2 F7 179.998(1) 3_665 .

loop_
_geom_bond_atom_site_label_1
_geom_bond_atom_site_label_2
_geom_bond_distance
_geom_bond_site_symmetry_2
C1 C4 1.385(5) .
C1 C2 1.391(5) .
C1 C1 1.478(7) 3_666
C2 C3 1.354(5) .
C3 N1 1.338(5) .
C4 C5 1.382(6) .
C5 N1 1.337(5) .
C6 N1 1.469(5) .
C6 C7 1.542(7) .
C7 C8 1.455(6) .
C8 N2 1.341(6) .
C8 C9 1.353(6) .
C9 N4 1.330(6) .
C10 N4 1.456(6) .
C10 C11 1.537(8) .
C11 C12 1.368(8) .
C11 C16 1.390(7) .
C12 C13 1.376(10) .
C13 C14 1.366(11) .
C13 C17 1.582(12) .
C14 C15 1.392(10) .
C15 C16 1.326(8) .
C15 C21 1.575(11) .
C17 C20 1.453(17) .
C17 C18' 1.457(15) .
C17 C20' 1.486(16) .
C17 C18 1.504(16) .
C17 C19 1.520(16) .
C17 C19' 1.528(17) .
C21 C22' 1.431(16) .
C21 C23 1.454(15) .
C21 C24 1.462(16) .
C21 C24' 1.468(16) .
C21 C23' 1.470(15) .
C21 C22 1.488(15) .
C1A O1A 1.232(5) .
C1A N1A 1.348(5) .
C1A C13C 1.490(5) .
C2A O2A 1.206(5) .
C2A N2A 1.327(5) .
C2A C11A 1.492(5) .
C3A C8A 1.372(5) .
C3A C4A 1.393(5) .
C3A N1A 1.421(5) .
C4A O3A 1.354(5) .
C4A C5A 1.389(5) .
C5A C6A 1.374(6) .
C6A O4A 1.385(4) .
C6A C7A 1.391(6) .
C7A C8A 1.396(5) .
C7A N2A 1.405(5) .
C9A O3A 1.436(5) .
C10A O4A 1.422(5) .
C11A C12A 1.379(5) .
C11A C16A 1.410(5) .
C12A C13A 1.367(5) .
C13A C14A 1.403(5) .
C13A C1B 1.504(5) .
C14A O6A 1.365(5) .
C14A C15A 1.385(5) .
C15A C16A 1.357(5) .
C16A O5A 1.342(5) .
C17A O5A 1.453(4) .
C17A C18A 1.497(6) .
C18A C21A 1.497(8) .
C18A C19A 1.520(9) .
C19A C20A 1.463(10) .
C21A C22A 1.442(11) .
C23A O6A 1.436(5) .
C23A C24A 1.510(8) .
C24A C27A 1.525(11) .
C24A C25A 1.552(10) .
C25A C26A 1.447(11) .
C27A C28A 1.509(12) .
C1B O1B 1.222(4) .
C1B N1B 1.339(5) .
C2B O2B 1.210(5) .
C2B N2B 1.345(5) .
C2B C11B 1.488(5) .
C3B C8B 1.368(5) .
C3B C4B 1.395(6) .
C3B N1B 1.410(5) .
C4B O3B 1.359(5) .
C4B C5B 1.373(6) .
C5B C6B 1.383(6) .
C6B O4B 1.356(5) .
C6B C7B 1.402(5) .
C7B C8B 1.386(5) .
C7B N2B 1.414(5) .
C9B O3B 1.385(6) .
C10B O4B 1.426(5) .
C11B C12B 1.387(5) .
C11B C16B 1.398(5) .
C12B C13B 1.364(5) .
C13B C14B 1.392(5) .
C13B C1C 1.499(5) .
C14B O6B 1.350(5) .
C14B C15B 1.382(6) .
C15B C16B 1.380(5) .
C16B O5B 1.356(4) .
C17B O5B 1.441(4) .
C17B C18B 1.529(6) .
C18B C19B 1.477(7) .
C18B C21B 1.536(6) .
C19B C20B 1.497(8) .
C21B C22B 1.503(7) .
C23B O6B 1.435(6) .
C23B C24B 1.541(10) .
C24B C25B 1.477(10) .
C24B C27B 1.698(12) .
C25B C26B 1.425(12) .
C27B C28B 1.458(13) .
C1C O1C 1.217(4) .
C1C N1C 1.348(5) .
C2C O2C 1.244(4) .
C2C N2C 1.340(5) .
C2C C11C 1.490(5) .
C3C C4C 1.364(5) .
C3C C8C 1.394(5) .
C3C N1C 1.423(5) .
C4C O3C 1.368(5) .
C4C C5C 1.385(6) .
C5C C6C 1.384(5) .
C6C O4C 1.362(5) .
C6C C7C 1.372(5) .
C7C C8C 1.379(5) .
C7C N2C 1.438(5) .
C9C O3C 1.426(5) .
C10C O4C 1.438(4) .
C11C C12C 1.380(5) .
C11C C16C 1.395(5) .
C12C C13C 1.376(5) .
C13C C14C 1.401(5) .
C14C O6C 1.366(4) .
C14C C15C 1.372(5) .
C15C C16C 1.387(5) .
C16C O5C 1.363(4) .
C17C O5C 1.433(5) .
C17C C18C 1.473(7) .
C18C C19C 1.476(10) .
C18C C21C 1.518(9) .
C19C C20C 1.519(13) .
C21C C22C 1.407(10) .
C23C O6C 1.420(5) .
C23C C24C 1.505(6) .
C24C C25C 1.483(8) .
C24C C27C 1.492(7) .
C25C C26C 1.475(8) .
C27C C28C 1.543(10) .
F2 P1 1.535(12) .
F5 P1 1.494(13) .
F1 P1 1.483(12) .
F3 P1 1.556(13) .
F4 P1 1.515(14) .
F6 P1 1.480(10) .
F7 P2 1.588(4) .
F8 P2 1.581(3) .
F9 P2 1.579(3) .
N2 N3 1.296(6) .
N3 N4 1.346(5) .
P2 F9 1.579(3) 3_665
P2 F8 1.581(3) 3_665
P2 F7 1.588(4) 3_665

loop_
_geom_torsion_atom_site_label_1
_geom_torsion_atom_site_label_2
_geom_torsion_atom_site_label_3
_geom_torsion_atom_site_label_4
_geom_torsion
_geom_torsion_site_symmetry_1
C4 C1 C2 C3 -4.1(6) .
C1 C1 C2 C3 175.2(4) 3_666
C1 C2 C3 N1 2.1(6) .
C2 C1 C4 C5 1.9(6) .
C1 C1 C4 C5 -177.3(4) 3_666
C1 C4 C5 N1 2.3(6) .
N1 C6 C7 C8 57.8(5) .
C6 C7 C8 N2 84.8(6) .
C6 C7 C8 C9 -91.4(6) .
N2 C8 C9 N4 0.0(6) .
C7 C8 C9 N4 176.6(5) .
N4 C10 C11 C12 134.7(6) .
N4 C10 C11 C16 -56.2(7) .
C16 C11 C12 C13 5.7(12) .
C10 C11 C12 C13 175.1(8) .
C11 C12 C13 C14 -1.4(15) .
C11 C12 C13 C17 -179.1(9) .
C12 C13 C14 C15 -1.7(16) .
C17 C13 C14 C15 176.0(10) .
C13 C14 C15 C16 0.2(14) .
C13 C14 C15 C21 -176.9(9) .
C14 C15 C16 C11 4.3(11) .
C21 C15 C16 C11 -178.8(7) .
C12 C11 C16 C15 -7.3(10) .
C10 C11 C16 C15 -176.3(6) .
C14 C13 C17 C20 -105.2(17) .
C12 C13 C17 C20 72.4(17) .
C14 C13 C17 C18' 171.1(14) .
C12 C13 C17 C18' -11.3(19) .
C14 C13 C17 C20' -51(2) .
C12 C13 C17 C20' 126.2(16) .
C14 C13 C17 C18 128.5(15) .
C12 C13 C17 C18 -53.9(17) .
C14 C13 C17 C19 8(2) .
C12 C13 C17 C19 -174.6(16) .
C14 C13 C17 C19' 52.3(18) .
C12 C13 C17 C19' -130.1(16) .
C16 C15 C21 C22' -24.0(15) .
C14 C15 C21 C22' 152.9(13) .
C16 C15 C21 C23 -107.2(14) .
C14 C15 C21 C23 69.8(14) .
C16 C15 C21 C24 130.3(13) .
C14 C15 C21 C24 -52.8(15) .
C16 C15 C21 C24' 90.6(14) .
C14 C15 C21 C24' -92.5(14) .
C16 C15 C21 C23' -157.2(14) .
C14 C15 C21 C23' 19.7(17) .
C16 C15 C21 C22 9.1(14) .
C14 C15 C21 C22 -173.9(11) .
C8A C3A C4A O3A 177.4(4) .
N1A C3A C4A O3A -0.4(6) .
C8A C3A C4A C5A -3.0(7) .
N1A C3A C4A C5A 179.2(4) .
O3A C4A C5A C6A 177.9(4) .
C3A C4A C5A C6A -1.7(7) .
C4A C5A C6A O4A -179.2(4) .
C4A C5A C6A C7A 3.3(7) .
C5A C6A C7A C8A -0.2(7) .
O4A C6A C7A C8A -177.9(4) .
C5A C6A C7A N2A 179.6(4) .
O4A C6A C7A N2A 1.8(6) .
C4A C3A C8A C7A 6.3(7) .
N1A C3A C8A C7A -176.0(4) .
C6A C7A C8A C3A -4.6(7) .
N2A C7A C8A C3A 175.7(4) .
O2A C2A C11A C12A 2.1(7) .
N2A C2A C11A C12A -177.3(4) .
O2A C2A C11A C16A -171.9(5) .
N2A C2A C11A C16A 8.7(7) .
C16A C11A C12A C13A 4.4(7) .
C2A C11A C12A C13A -170.3(4) .
C11A C12A C13A C14A -2.6(6) .
C11A C12A C13A C1B 174.6(4) .
C12A C13A C14A O6A 179.1(3) .
C1B C13A C14A O6A 2.4(6) .
C12A C13A C14A C15A -0.7(6) .
C1B C13A C14A C15A -177.3(4) .
O6A C14A C15A C16A -177.8(4) .
C13A C14A C15A C16A 2.0(7) .
C14A C15A C16A O5A 178.7(4) .
C14A C15A C16A C11A -0.1(7) .
C12A C11A C16A O5A 178.2(4) .
C2A C11A C16A O5A -7.9(7) .
C12A C11A C16A C15A -2.9(6) .
C2A C11A C16A C15A 171.0(4) .
O5A C17A C18A C21A 162.7(5) .
O5A C17A C18A C19A -64.5(6) .
C21A C18A C19A C20A -60.3(9) .
C17A C18A C19A C20A 169.6(6) .
C17A C18A C21A C22A 55.4(10) .
C19A C18A C21A C22A -74.6(9) .
O6A C23A C24A C27A 67.0(7) .
O6A C23A C24A C25A -169.6(6) .
C23A C24A C25A C26A 68.7(11) .
C27A C24A C25A C26A -168.7(10) .
C23A C24A C27A C28A -170.5(8) .
C25A C24A C27A C28A 67.3(12) .
C12A C13A C1B O1B 16.6(6) .
C14A C13A C1B O1B -166.7(4) .
C12A C13A C1B N1B -159.0(4) .
C14A C13A C1B N1B 17.7(6) .
C8B C3B C4B O3B -179.2(4) .
N1B C3B C4B O3B -2.6(6) .
C8B C3B C4B C5B 0.9(7) .
N1B C3B C4B C5B 177.5(4) .
O3B C4B C5B C6B 178.5(4) .
C3B C4B C5B C6B -1.6(7) .
C4B C5B C6B O4B 179.1(4) .
C4B C5B C6B C7B 1.0(7) .
O4B C6B C7B C8B -178.0(4) .
C5B C6B C7B C8B 0.2(7) .
O4B C6B C7B N2B 4.5(6) .
C5B C6B C7B N2B -177.2(4) .
C4B C3B C8B C7B 0.3(6) .
N1B C3B C8B C7B -176.0(4) .
C6B C7B C8B C3B -0.9(6) .
N2B C7B C8B C3B 176.3(4) .
O2B C2B C11B C12B -2.1(6) .
N2B C2B C11B C12B 179.1(4) .
O2B C2B C11B C16B -179.2(5) .
N2B C2B C11B C16B 2.1(7) .
C16B C11B C12B C13B 2.9(6) .
C2B C11B C12B C13B -174.5(4) .
C11B C12B C13B C14B -1.0(6) .
C11B C12B C13B C1C 176.0(4) .
C12B C13B C14B O6B -177.5(4) .
C1C C13B C14B O6B 5.9(7) .
C12B C13B C14B C15B -0.5(6) .
C1C C13B C14B C15B -177.1(4) .
O6B C14B C15B C16B 176.8(4) .
C13B C14B C15B C16B 0.0(7) .
C14B C15B C16B O5B -179.2(4) .
C14B C15B C16B C11B 2.0(7) .
C12B C11B C16B O5B 177.9(4) .
C2B C11B C16B O5B -5.1(6) .
C12B C11B C16B C15B -3.3(6) .
C2B C11B C16B C15B 173.7(4) .
O5B C17B C18B C19B -63.1(5) .
O5B C17B C18B C21B 169.0(4) .
C17B C18B C19B C20B -70.4(6) .
C21B C18B C19B C20B 54.5(6) .
C19B C18B C21B C22B 60.3(6) .
C17B C18B C21B C22B -172.5(4) .
O6B C23B C24B C25B -163.9(8) .
O6B C23B C24B C27B 72.6(9) .
C23B C24B C25B C26B 69.3(12) .
C27B C24B C25B C26B -170.0(10) .
C25B C24B C27B C28B 62.2(15) .
C23B C24B C27B C28B -174.7(11) .
C12B C13B C1C O1C 18.0(6) .
C14B C13B C1C O1C -165.3(4) .
C12B C13B C1C N1C -157.9(4) .
C14B C13B C1C N1C 18.8(6) .
C8C C3C C4C O3C 180.0(4) .
N1C C3C C4C O3C -3.0(6) .
C8C C3C C4C C5C -0.9(6) .
N1C C3C C4C C5C 176.2(4) .
C3C C4C C5C C6C -0.6(7) .
O3C C4C C5C C6C 178.5(4) .
C4C C5C C6C O4C 179.9(4) .
C4C C5C C6C C7C 0.6(6) .
O4C C6C C7C C8C -178.4(4) .
C5C C6C C7C C8C 1.0(6) .
O4C C6C C7C N2C 0.2(6) .
C5C C6C C7C N2C 179.5(4) .
C6C C7C C8C C3C -2.5(6) .
N2C C7C C8C C3C 179.0(4) .
C4C C3C C8C C7C 2.4(6) .
N1C C3C C8C C7C -174.6(4) .
O2C C2C C11C C12C 14.4(6) .
N2C C2C C11C C12C -162.7(4) .
O2C C2C C11C C16C -168.5(4) .
N2C C2C C11C C16C 14.3(6) .
C16C C11C C12C C13C -1.7(6) .
C2C C11C C12C C13C 175.7(4) .
C11C C12C C13C C14C -0.9(6) .
C11C C12C C13C C1A -178.1(4) .
O1A C1A C13C C12C -11.1(6) .
N1A C1A C13C C12C 168.6(4) .
O1A C1A C13C C14C 172.0(4) .
N1A C1A C13C C14C -8.3(7) .
C12C C13C C14C O6C -179.4(4) .
C1A C13C C14C O6C -2.5(6) .
C12C C13C C14C C15C 2.4(6) .
C1A C13C C14C C15C 179.3(4) .
O6C C14C C15C C16C -179.3(4) .
C13C C14C C15C C16C -1.2(7) .
C14C C15C C16C O5C 177.6(4) .
C14C C15C C16C C11C -1.5(6) .
C12C C11C C16C O5C -176.3(4) .
C2C C11C C16C O5C 6.6(6) .
C12C C11C C16C C15C 2.9(6) .
C2C C11C C16C C15C -174.2(4) .
O5C C17C C18C C19C 59.0(7) .
O5C C17C C18C C21C -174.8(6) .
C17C C18C C19C C20C 61.5(9) .
C21C C18C C19C C20C -63.4(9) .
C17C C18C C21C C22C 167.5(8) .
C19C C18C C21C C22C -66.6(11) .
O6C C23C C24C C25C 67.5(6) .
O6C C23C C24C C27C -151.5(5) .
C27C C24C C25C C26C 45.9(9) .
C23C C24C C25C C26C -176.8(5) .
C25C C24C C27C C28C -153.9(6) .
C23C C24C C27C C28C 69.1(7) .
C4 C5 N1 C3 -4.5(6) .
C4 C5 N1 C6 170.1(4) .
C2 C3 N1 C5 2.3(6) .
C2 C3 N1 C6 -172.4(4) .
C7 C6 N1 C5 -95.7(5) .
C7 C6 N1 C3 79.0(5) .
C9 C8 N2 N3 -0.4(7) .
C7 C8 N2 N3 -177.3(5) .
C8 N2 N3 N4 0.5(7) .
C8 C9 N4 N3 0.3(6) .
C8 C9 N4 C10 -179.1(5) .
N2 N3 N4 C9 -0.5(7) .
N2 N3 N4 C10 179.0(5) .
C11 C10 N4 C9 -84.8(7) .
C11 C10 N4 N3 95.8(6) .
O1A C1A N1A C3A 1.9(7) .
C13C C1A N1A C3A -177.9(4) .
C8A C3A N1A C1A 44.7(7) .
C4A C3A N1A C1A -137.5(4) .
O2A C2A N2A C7A 9.9(8) .
C11A C2A N2A C7A -170.7(4) .
C6A C7A N2A C2A 155.2(4) .
C8A C7A N2A C2A -25.1(7) .
O1B C1B N1B C3B -10.2(7) .
C13A C1B N1B C3B 165.2(4) .
C8B C3B N1B C1B 3.1(7) .
C4B C3B N1B C1B -173.3(4) .
O2B C2B N2B C7B 7.7(7) .
C11B C2B N2B C7B -173.6(4) .
C8B C7B N2B C2B -3.7(7) .
C6B C7B N2B C2B 173.6(4) .
O1C C1C N1C C3C -11.7(6) .
C13B C1C N1C C3C 164.1(3) .
C4C C3C N1C C1C 155.1(4) .
C8C C3C N1C C1C -27.9(6) .
O2C C2C N2C C7C 3.9(6) .
C11C C2C N2C C7C -179.0(4) .
C6C C7C N2C C2C 149.7(4) .
C8C C7C N2C C2C -31.7(6) .
C5A C4A O3A C9A 0.2(7) .
C3A C4A O3A C9A 179.7(4) .
C5A C6A O4A C10A -0.2(7) .
C7A C6A O4A C10A 177.4(4) .
C15A C16A O5A C17A -2.9(6) .
C11A C16A O5A C17A 175.9(4) .
C18A C17A O5A C16A 173.3(4) .
C15A C14A O6A C23A -0.7(6) .
C13A C14A O6A C23A 179.5(4) .
C24A C23A O6A C14A -179.1(4) .
C5B C4B O3B C9B -15.4(8) .
C3B C4B O3B C9B 164.7(6) .
C5B C6B O4B C10B -2.2(7) .
C7B C6B O4B C10B 176.0(5) .
C15B C16B O5B C17B 4.1(6) .
C11B C16B O5B C17B -177.1(4) .
C18B C17B O5B C16B 167.8(4) .
C15B C14B O6B C23B -3.9(8) .
C13B C14B O6B C23B 173.0(5) .
C24B C23B O6B C14B -165.3(6) .
C3C C4C O3C C9C 179.8(5) .
C5C C4C O3C C9C 0.7(8) .
C7C C6C O4C C10C -179.0(4) .
C5C C6C O4C C10C 1.6(6) .
C15C C16C O5C C17C -8.2(6) .
C11C C16C O5C C17C 171.0(4) .
C18C C17C O5C C16C -158.3(4) .
C15C C14C O6C C23C 8.9(6) .
C13C C14C O6C C23C -169.3(4) .
C24C C23C O6C C14C 172.8(4) .

loop_
_platon_squeeze_void_nr
_platon_squeeze_void_average_x
_platon_squeeze_void_average_y
_platon_squeeze_void_average_z
_platon_squeeze_void_volume
_platon_squeeze_void_count_electrons
1 0.000 0.500 0.500 1307.8 42.3
2 0.500 0.000 1.000 1307.8 42.4
3 0.185 0.752 0.907 11.1 0.3
4 0.315 0.252 0.593 11.1 0.4
5 0.685 0.748 0.407 11.2 0.3
6 0.815 0.248 0.093 11.2 0.4
